data_4329764
loop_
_publ_author_name
'Tareq M. A. Al-Shboul'
'Gritt Volland'
'Helmar G\"orls'
'Sven Krieck'
'Matthias Westerhausen'

_publ_contact_author
;
      Matthias Westerhausen
      Institut f\"ur anorganische und analytische Chemie
      Friedrich-Schiller-Universit\"at Jena
      August-Bebel-Str. 2
      07743 Jena
      Germany
;
_publ_contact_author_email m.we@uni-jena.de
_publ_contact_author_fax '03641 948 102'
_publ_contact_author_phone '03641 948 110'
_publ_section_title
;
 Oxidation Products of Calcium and Strontium Bis(diphenylphosphanide)
;
_journal_name_full 'Inorganic Chemistry'
_journal_page_first 7903
_journal_page_last 7912
_journal_paper_doi 10.1021/ic300975s
_journal_volume 51
_journal_year 2012
_chemical_formula_moiety 'C36 H44 O3 P2 Se4 Sr'
_chemical_formula_sum 'C36 H44 O3 P2 Se4 Sr'
_chemical_formula_weight 990.11
_space_group_IT_number 14
_symmetry_cell_setting monoclinic
_symmetry_space_group_name_Hall '-P 2yn'
_symmetry_space_group_name_H-M 'P 1 21/n 1'
_atom_sites_solution_hydrogens geom
_atom_sites_solution_primary direct
_atom_sites_solution_secondary difmap
_audit_creation_method SHELXL-97
_cell_angle_alpha 90.00
_cell_angle_beta 102.443(1)
_cell_angle_gamma 90.00
_cell_formula_units_Z 12
_cell_length_a 17.2391(3)
_cell_length_b 32.1960(4)
_cell_length_c 21.9626(4)
_cell_measurement_reflns_used 71584
_cell_measurement_temperature 183(2)
_cell_measurement_theta_max 27.51
_cell_measurement_theta_min 1.75
_cell_volume 11903.6(3)
_computing_cell_refinement DENZO
_computing_data_collection COLLECT
_computing_data_reduction DENZO
_computing_molecular_graphics SHELXTL/PC
_computing_publication_material SHELXL-97
_computing_structure_refinement 'SHELXL-97 (Sheldrick, 1997)'
_computing_structure_solution 'SHELXS-97 (Sheldrick, 1990)'
_diffrn_ambient_temperature 183(2)
_diffrn_measured_fraction_theta_full 0.973
_diffrn_measured_fraction_theta_max 0.973
_diffrn_measurement_device_type KappaCCD
_diffrn_measurement_method 'phi- + omega-scan'
_diffrn_radiation_monochromator graphite
_diffrn_radiation_source 'fine-focus sealed tube'
_diffrn_radiation_type MoK\a
_diffrn_radiation_wavelength 0.71073
_diffrn_reflns_av_R_equivalents 0.1144
_diffrn_reflns_av_sigmaI/netI 0.1458
_diffrn_reflns_limit_h_max 18
_diffrn_reflns_limit_h_min -22
_diffrn_reflns_limit_k_max 41
_diffrn_reflns_limit_k_min -41
_diffrn_reflns_limit_l_max 28
_diffrn_reflns_limit_l_min -28
_diffrn_reflns_number 71584
_diffrn_reflns_theta_full 27.51
_diffrn_reflns_theta_max 27.51
_diffrn_reflns_theta_min 1.75
_exptl_absorpt_coefficient_mu 5.141
_exptl_absorpt_correction_type none
_exptl_crystal_colour colourless
_exptl_crystal_density_diffrn 1.657
_exptl_crystal_description prism
_exptl_crystal_F_000 5856
_exptl_crystal_size_max 0.05
_exptl_crystal_size_mid 0.04
_exptl_crystal_size_min 0.04
_refine_diff_density_max 1.331
_refine_diff_density_min -0.862
_refine_diff_density_rms 0.134
_refine_ls_extinction_method none
_refine_ls_goodness_of_fit_ref 0.924
_refine_ls_hydrogen_treatment constr
_refine_ls_matrix_type full
_refine_ls_number_parameters 1187
_refine_ls_number_reflns 26636
_refine_ls_number_restraints 0
_refine_ls_restrained_S_all 0.924
_refine_ls_R_factor_all 0.1485
_refine_ls_R_factor_gt 0.0580
_refine_ls_shift/su_max 0.005
_refine_ls_shift/su_mean 0.000
_refine_ls_structure_factor_coef Fsqd
_refine_ls_weighting_details 'calc w=1/[\s^2^(Fo^2^)+(0.0373P)^2^+0.0000P] where P=(Fo^2^+2Fc^2^)/3'
_refine_ls_weighting_scheme calc
_refine_ls_wR_factor_gt 0.0916
_refine_ls_wR_factor_ref 0.1059
_reflns_number_gt 13934
_reflns_number_total 26636
_reflns_threshold_expression >2sigma(I)
_cod_data_source_file ic300975s_si_001_7.cif
_cod_data_source_block FO3891
_cod_original_sg_symbol_H-M 'P 21/n'
_cod_database_code 4329764

loop_
_symmetry_equiv_pos_as_xyz
'x, y, z'
'-x+1/2, y+1/2, -z+1/2'
'-x, -y, -z'
'x-1/2, -y-1/2, z-1/2'

loop_
_atom_site_label
_atom_site_type_symbol
_atom_site_fract_x
_atom_site_fract_y
_atom_site_fract_z
_atom_site_U_iso_or_equiv
_atom_site_adp_type
_atom_site_occupancy
_atom_site_symmetry_multiplicity
_atom_site_calc_flag
_atom_site_refinement_flags
Sr1A Sr -0.26358(3) 0.217892(14) 0.50417(2) 0.02373(14) Uani 1 1 d .
Se1A Se -0.38791(4) 0.191897(15) 0.58534(2) 0.02952(16) Uani 1 1 d .
Se2A Se -0.33157(4) 0.297708(16) 0.55816(3) 0.03421(17) Uani 1 1 d .
Se3A Se -0.13815(4) 0.201407(16) 0.42100(3) 0.03347(17) Uani 1 1 d .
Se4A Se -0.26108(4) 0.293176(16) 0.41086(2) 0.02745(15) Uani 1 1 d .
P1A P -0.38526(10) 0.25600(4) 0.61392(6) 0.0262(4) Uani 1 1 d .
P2A P -0.17997(10) 0.25733(4) 0.37057(6) 0.0234(4) Uani 1 1 d .
O1A O -0.2196(3) 0.14213(11) 0.52997(17) 0.0418(12) Uani 1 1 d .
O2A O -0.1432(3) 0.22981(13) 0.59212(17) 0.0488(12) Uani 1 1 d .
O3A O -0.3807(2) 0.19259(11) 0.42373(15) 0.0348(11) Uani 1 1 d .
C1A C -0.4859(3) 0.27313(14) 0.6129(2) 0.0254(14) Uani 1 1 d .
C2A C -0.5212(4) 0.26793(18) 0.6632(3) 0.0417(17) Uani 1 1 d .
H2AA H -0.4917 0.2555 0.7003 0.050 Uiso 1 1 calc R
C3A C -0.5981(4) 0.28035(19) 0.6606(3) 0.0485(19) Uani 1 1 d .
H3AA H -0.6212 0.2761 0.6957 0.058 Uiso 1 1 calc R
C4A C -0.6415(4) 0.29857(17) 0.6086(3) 0.0394(17) Uani 1 1 d .
H4AA H -0.6941 0.3079 0.6074 0.047 Uiso 1 1 calc R
C5A C -0.6084(5) 0.3033(2) 0.5581(3) 0.061(2) Uani 1 1 d .
H5AA H -0.6388 0.3153 0.5211 0.073 Uiso 1 1 calc R
C6A C -0.5307(4) 0.2908(2) 0.5600(3) 0.056(2) Uani 1 1 d .
H6AA H -0.5084 0.2944 0.5244 0.067 Uiso 1 1 calc R
C7A C -0.3336(3) 0.26054(15) 0.6957(2) 0.0237(14) Uani 1 1 d .
C8A C -0.3150(4) 0.29947(16) 0.7215(3) 0.0370(16) Uani 1 1 d .
H8AA H -0.3328 0.3236 0.6976 0.044 Uiso 1 1 calc R
C9A C -0.2709(4) 0.30356(17) 0.7815(3) 0.0451(19) Uani 1 1 d .
H9AA H -0.2579 0.3304 0.7985 0.054 Uiso 1 1 calc R
C10A C -0.2457(4) 0.26879(18) 0.8166(3) 0.0432(18) Uani 1 1 d .
H10A H -0.2157 0.2716 0.8581 0.052 Uiso 1 1 calc R
C11A C -0.2642(4) 0.22964(17) 0.7916(3) 0.0416(18) Uani 1 1 d .
H11A H -0.2466 0.2057 0.8158 0.050 Uiso 1 1 calc R
C12A C -0.3081(4) 0.22539(15) 0.7315(2) 0.0332(16) Uani 1 1 d .
H12A H -0.3209 0.1985 0.7146 0.040 Uiso 1 1 calc R
C13A C -0.0947(3) 0.28773(15) 0.3632(2) 0.0239(14) Uani 1 1 d .
C14A C -0.0443(4) 0.27390(18) 0.3261(2) 0.0385(17) Uani 1 1 d .
H14A H -0.0573 0.2495 0.3017 0.046 Uiso 1 1 calc R
C15A C 0.0247(4) 0.2953(2) 0.3244(3) 0.0449(18) Uani 1 1 d .
H15A H 0.0587 0.2853 0.2988 0.054 Uiso 1 1 calc R
C16A C 0.0450(4) 0.33077(19) 0.3589(3) 0.0437(18) Uani 1 1 d .
H16A H 0.0928 0.3452 0.3581 0.052 Uiso 1 1 calc R
C17A C -0.0060(4) 0.34462(17) 0.3943(3) 0.0452(19) Uani 1 1 d .
H17A H 0.0069 0.3694 0.4178 0.054 Uiso 1 1 calc R
C18A C -0.0754(4) 0.32421(16) 0.3976(3) 0.0353(16) Uani 1 1 d .
H18A H -0.1093 0.3348 0.4227 0.042 Uiso 1 1 calc R
C19A C -0.2286(3) 0.24439(14) 0.2903(2) 0.0213(13) Uani 1 1 d .
C20A C -0.2409(4) 0.20385(16) 0.2701(2) 0.0326(16) Uani 1 1 d .
H20A H -0.2209 0.1816 0.2975 0.039 Uiso 1 1 calc R
C21A C -0.2826(4) 0.19552(17) 0.2098(3) 0.0401(18) Uani 1 1 d .
H21A H -0.2915 0.1676 0.1962 0.048 Uiso 1 1 calc R
C22A C -0.3109(4) 0.22728(18) 0.1700(3) 0.0378(17) Uani 1 1 d .
H22A H -0.3405 0.2214 0.1292 0.045 Uiso 1 1 calc R
C23A C -0.2965(4) 0.26824(18) 0.1891(2) 0.0395(17) Uani 1 1 d .
H23A H -0.3141 0.2904 0.1610 0.047 Uiso 1 1 calc R
C24A C -0.2566(4) 0.27643(15) 0.2493(2) 0.0330(16) Uani 1 1 d .
H24A H -0.2481 0.3044 0.2629 0.040 Uiso 1 1 calc R
C25A C -0.2000(5) 0.12748(18) 0.5928(3) 0.061(2) Uani 1 1 d .
H25A H -0.2491 0.1222 0.6082 0.073 Uiso 1 1 calc R
H25B H -0.1678 0.1484 0.6202 0.073 Uiso 1 1 calc R
C26A C -0.1551(5) 0.0891(2) 0.5933(3) 0.089(2) Uani 1 1 d .
H26A H -0.0984 0.0938 0.6129 0.107 Uiso 1 1 calc R
H26B H -0.1761 0.0674 0.6172 0.107 Uiso 1 1 calc R
C27A C -0.1629(6) 0.0768(2) 0.5314(3) 0.089(2) Uani 1 1 d .
H27A H -0.1956 0.0513 0.5236 0.107 Uiso 1 1 calc R
H27B H -0.1100 0.0706 0.5231 0.107 Uiso 1 1 calc R
C28A C -0.2006(5) 0.10983(17) 0.4903(3) 0.059(2) Uani 1 1 d .
H28A H -0.1640 0.1204 0.4648 0.071 Uiso 1 1 calc R
H28B H -0.2495 0.0995 0.4620 0.071 Uiso 1 1 calc R
C29A C -0.0623(5) 0.2225(3) 0.5937(3) 0.087(2) Uani 1 1 d .
H29A H -0.0462 0.2367 0.5585 0.104 Uiso 1 1 calc R
H29B H -0.0524 0.1924 0.5907 0.104 Uiso 1 1 calc R
C30A C -0.0167(6) 0.2391(3) 0.6540(4) 0.103(3) Uiso 1 1 d .
H30A H 0.0209 0.2180 0.6760 0.124 Uiso 1 1 calc R
H30B H 0.0137 0.2641 0.6471 0.124 Uiso 1 1 calc R
C31A C -0.0731(6) 0.2489(3) 0.6884(5) 0.118(3) Uiso 1 1 d .
H31A H -0.0675 0.2785 0.7008 0.141 Uiso 1 1 calc R
H31B H -0.0635 0.2320 0.7269 0.141 Uiso 1 1 calc R
C32A C -0.1506(5) 0.2417(3) 0.6540(3) 0.087(2) Uani 1 1 d .
H32A H -0.1832 0.2672 0.6523 0.104 Uiso 1 1 calc R
H32B H -0.1762 0.2193 0.6734 0.104 Uiso 1 1 calc R
C33A C -0.3827(4) 0.16973(18) 0.3674(2) 0.0449(18) Uani 1 1 d .
H33A H -0.4057 0.1417 0.3697 0.054 Uiso 1 1 calc R
H33B H -0.3288 0.1669 0.3590 0.054 Uiso 1 1 calc R
C34A C -0.4355(4) 0.1959(2) 0.3176(3) 0.062(2) Uani 1 1 d .
H34A H -0.4043 0.2180 0.3025 0.075 Uiso 1 1 calc R
H34B H -0.4614 0.1785 0.2818 0.075 Uiso 1 1 calc R
C35A C -0.4959(4) 0.21439(19) 0.3494(3) 0.050(2) Uani 1 1 d .
H35A H -0.5457 0.1981 0.3403 0.060 Uiso 1 1 calc R
H35B H -0.5080 0.2434 0.3357 0.060 Uiso 1 1 calc R
C36A C -0.4571(4) 0.21259(18) 0.4187(3) 0.0444(18) Uani 1 1 d .
H36A H -0.4500 0.2410 0.4365 0.053 Uiso 1 1 calc R
H36B H -0.4905 0.1965 0.4416 0.053 Uiso 1 1 calc R
Sr1B Sr 0.23468(3) -0.051421(14) 0.00282(2) 0.02518(14) Uani 1 1 d .
Se1B Se 0.37010(4) -0.018176(15) -0.06368(3) 0.03074(16) Uani 1 1 d .
Se2B Se 0.30989(4) -0.125309(16) -0.06120(3) 0.03269(17) Uani 1 1 d .
Se3B Se 0.11972(4) -0.035590(16) 0.10033(2) 0.03122(16) Uani 1 1 d .
Se4B Se 0.22678(4) -0.130574(16) 0.08464(2) 0.02972(16) Uani 1 1 d .
P1B P 0.38481(10) -0.08074(4) -0.09322(6) 0.0254(4) Uani 1 1 d .
P2B P 0.16845(10) -0.09319(4) 0.14257(6) 0.0240(4) Uani 1 1 d .
O1B O 0.1847(3) 0.02154(11) -0.02983(16) 0.0396(11) Uani 1 1 d .
O2B O 0.3397(3) -0.02651(11) 0.09463(16) 0.0411(12) Uani 1 1 d .
O3B O 0.1087(3) -0.06896(13) -0.07919(18) 0.0494(12) Uani 1 1 d .
C1B C 0.3660(4) -0.08022(14) -0.1782(2) 0.0245(14) Uani 1 1 d .
C2B C 0.4264(4) -0.07557(16) -0.2094(2) 0.0378(17) Uani 1 1 d .
H2BA H 0.4799 -0.0757 -0.1865 0.045 Uiso 1 1 calc R
C3B C 0.4110(4) -0.07066(18) -0.2743(3) 0.0469(19) Uani 1 1 d .
H3BA H 0.4535 -0.0673 -0.2951 0.056 Uiso 1 1 calc R
C4B C 0.3334(5) -0.07083(18) -0.3076(3) 0.048(2) Uani 1 1 d .
H4BA H 0.3221 -0.0670 -0.3515 0.058 Uiso 1 1 calc R
C5B C 0.2735(5) -0.07647(18) -0.2774(3) 0.049(2) Uani 1 1 d .
H5BA H 0.2202 -0.0773 -0.3005 0.059 Uiso 1 1 calc R
C6B C 0.2892(4) -0.08110(16) -0.2128(3) 0.0372(17) Uani 1 1 d .
H6BA H 0.2465 -0.0849 -0.1924 0.045 Uiso 1 1 calc R
C7B C 0.4876(4) -0.09737(15) -0.0688(2) 0.0271(15) Uani 1 1 d .
C8B C 0.5087(4) -0.13753(16) -0.0818(3) 0.0368(17) Uani 1 1 d .
H8BA H 0.4693 -0.1558 -0.1041 0.044 Uiso 1 1 calc R
C9B C 0.5857(4) -0.15131(18) -0.0628(3) 0.049(2) Uani 1 1 d .
H9BA H 0.5989 -0.1790 -0.0716 0.058 Uiso 1 1 calc R
C10B C 0.6437(4) -0.12512(18) -0.0310(3) 0.0398(17) Uani 1 1 d .
H10C H 0.6971 -0.1344 -0.0183 0.048 Uiso 1 1 calc R
C11B C 0.6234(4) -0.08572(18) -0.0179(3) 0.0394(17) Uani 1 1 d .
H11C H 0.6627 -0.0678 0.0052 0.047 Uiso 1 1 calc R
C12B C 0.5463(4) -0.07148(16) -0.0376(2) 0.0352(17) Uani 1 1 d .
H12C H 0.5339 -0.0435 -0.0296 0.042 Uiso 1 1 calc R
C13B C 0.2375(3) -0.08221(15) 0.2165(2) 0.0238(14) Uani 1 1 d .
C14B C 0.2307(4) -0.04631(16) 0.2498(2) 0.0323(15) Uani 1 1 d .
H14C H 0.1906 -0.0266 0.2335 0.039 Uiso 1 1 calc R
C15B C 0.2818(4) -0.03902(18) 0.3064(3) 0.0433(18) Uani 1 1 d .
H15C H 0.2766 -0.0144 0.3291 0.052 Uiso 1 1 calc R
C16B C 0.3404(4) -0.06739(17) 0.3301(2) 0.0387(18) Uani 1 1 d .
H16C H 0.3760 -0.0621 0.3688 0.046 Uiso 1 1 calc R
C17B C 0.3475(4) -0.10323(17) 0.2979(3) 0.0410(18) Uani 1 1 d .
H17C H 0.3874 -0.1230 0.3146 0.049 Uiso 1 1 calc R
C18B C 0.2963(4) -0.11060(15) 0.2407(2) 0.0300(15) Uani 1 1 d .
H18C H 0.3017 -0.1352 0.2182 0.036 Uiso 1 1 calc R
C19B C 0.0888(3) -0.12300(14) 0.1647(2) 0.0248(14) Uani 1 1 d .
C20B C 0.0418(3) -0.14935(15) 0.1214(3) 0.0301(15) Uani 1 1 d .
H20C H 0.0543 -0.1533 0.0817 0.036 Uiso 1 1 calc R
C21B C -0.0225(4) -0.16970(16) 0.1355(3) 0.0396(17) Uani 1 1 d .
H21C H -0.0549 -0.1869 0.1051 0.048 Uiso 1 1 calc R
C22B C -0.0397(4) -0.16523(16) 0.1923(3) 0.0414(17) Uani 1 1 d .
H22C H -0.0833 -0.1799 0.2020 0.050 Uiso 1 1 calc R
C23B C 0.0060(4) -0.13940(19) 0.2369(3) 0.0460(19) Uani 1 1 d .
H23C H -0.0066 -0.1361 0.2767 0.055 Uiso 1 1 calc R
C24B C 0.0701(4) -0.11852(17) 0.2224(3) 0.0354(16) Uani 1 1 d .
H24C H 0.1016 -0.1009 0.2526 0.042 Uiso 1 1 calc R
C25B C 0.1637(5) 0.03388(19) -0.0938(3) 0.077(2) Uani 1 1 d .
H25E H 0.1228 0.0149 -0.1173 0.092 Uiso 1 1 calc R
H25F H 0.2109 0.0327 -0.1126 0.092 Uiso 1 1 calc R
C26B C 0.1333(5) 0.0756(2) -0.0969(3) 0.077(2) Uani 1 1 d .
H26E H 0.1707 0.0948 -0.1110 0.092 Uiso 1 1 calc R
H26F H 0.0815 0.0771 -0.1270 0.092 Uiso 1 1 calc R
C27B C 0.1239(5) 0.08701(18) -0.0364(3) 0.063(2) Uani 1 1 d .
H27E H 0.0670 0.0915 -0.0366 0.076 Uiso 1 1 calc R
H27F H 0.1531 0.1130 -0.0229 0.076 Uiso 1 1 calc R
C28B C 0.1559(4) 0.05274(17) 0.0060(3) 0.054(2) Uani 1 1 d .
H28E H 0.1997 0.0629 0.0396 0.065 Uiso 1 1 calc R
H28F H 0.1139 0.0411 0.0254 0.065 Uiso 1 1 calc R
C29B C 0.3420(4) 0.00557(16) 0.1399(2) 0.0402(18) Uani 1 1 d .
H29E H 0.2903 0.0076 0.1524 0.048 Uiso 1 1 calc R
H29F H 0.3540 0.0327 0.1228 0.048 Uiso 1 1 calc R
C30B C 0.4061(5) -0.0062(2) 0.1945(3) 0.064(2) Uani 1 1 d .
H30E H 0.4335 0.0188 0.2151 0.076 Uiso 1 1 calc R
H30F H 0.3844 -0.0223 0.2254 0.076 Uiso 1 1 calc R
C31B C 0.4598(5) -0.0315(3) 0.1668(3) 0.095(3) Uani 1 1 d .
H31E H 0.5022 -0.0140 0.1560 0.114 Uiso 1 1 calc R
H31F H 0.4848 -0.0533 0.1962 0.114 Uiso 1 1 calc R
C32B C 0.4113(4) -0.0500(2) 0.1108(3) 0.061(2) Uani 1 1 d .
H32E H 0.4399 -0.0493 0.0763 0.073 Uiso 1 1 calc R
H32F H 0.3991 -0.0793 0.1188 0.073 Uiso 1 1 calc R
C33B C 0.0948(5) -0.0830(2) -0.1425(3) 0.065(2) Uani 1 1 d .
H33E H 0.1318 -0.1058 -0.1467 0.078 Uiso 1 1 calc R
H33F H 0.1028 -0.0600 -0.1704 0.078 Uiso 1 1 calc R
C34B C 0.0107(5) -0.0980(3) -0.1591(4) 0.091(3) Uani 1 1 d .
H34E H -0.0172 -0.0851 -0.1987 0.110 Uiso 1 1 calc R
H34F H 0.0098 -0.1285 -0.1648 0.110 Uiso 1 1 calc R
C35B C -0.0279(7) -0.0874(3) -0.1108(5) 0.134(3) Uiso 1 1 d .
H35E H -0.0563 -0.1115 -0.0982 0.161 Uiso 1 1 calc R
H35F H -0.0661 -0.0644 -0.1236 0.161 Uiso 1 1 calc R
C36B C 0.0363(7) -0.0747(3) -0.0617(5) 0.134(3) Uiso 1 1 d .
H36E H 0.0214 -0.0484 -0.0440 0.161 Uiso 1 1 calc R
H36F H 0.0436 -0.0959 -0.0283 0.161 Uiso 1 1 calc R
Sr1C Sr 0.20648(4) 0.116544(15) 0.50812(2) 0.02622(14) Uani 1 1 d .
Se1C Se 0.33972(4) 0.151536(16) 0.44057(3) 0.03226(16) Uani 1 1 d .
Se2C Se 0.26906(4) 0.045705(16) 0.43080(3) 0.03217(16) Uani 1 1 d .
Se3C Se 0.08817(4) 0.125210(16) 0.60262(2) 0.03132(16) Uani 1 1 d .
Se4C Se 0.17695(4) 0.029368(17) 0.56552(3) 0.04111(19) Uani 1 1 d .
P1C P 0.34861(10) 0.09010(4) 0.40424(6) 0.0256(4) Uani 1 1 d .
P2C P 0.13285(10) 0.06442(4) 0.63434(6) 0.0279(4) Uani 1 1 d .
O1C O 0.1755(3) 0.19458(11) 0.50270(18) 0.0423(11) Uani 1 1 d .
O2C O 0.0848(3) 0.11857(12) 0.41953(17) 0.0450(12) Uani 1 1 d .
O3C O 0.3207(3) 0.12494(12) 0.60007(17) 0.0455(12) Uani 1 1 d .
C1C C 0.3328(4) 0.09373(15) 0.3190(2) 0.0252(14) Uani 1 1 d .
C2C C 0.2621(4) 0.07951(16) 0.2820(3) 0.0377(17) Uani 1 1 d .
H2CA H 0.2242 0.0654 0.3001 0.045 Uiso 1 1 calc R
C3C C 0.2477(4) 0.08638(19) 0.2172(3) 0.0481(19) Uani 1 1 d .
H3CA H 0.1997 0.0768 0.1912 0.058 Uiso 1 1 calc R
C4C C 0.3032(5) 0.10693(18) 0.1916(3) 0.046(2) Uani 1 1 d .
H4CA H 0.2930 0.1119 0.1480 0.055 Uiso 1 1 calc R
C5C C 0.3727(4) 0.12020(18) 0.2288(3) 0.0454(18) Uani 1 1 d .
H5CA H 0.4112 0.1339 0.2109 0.054 Uiso 1 1 calc R
C6C C 0.3875(4) 0.11375(16) 0.2929(3) 0.0384(17) Uani 1 1 d .
H6CA H 0.4358 0.1233 0.3185 0.046 Uiso 1 1 calc R
C7C C 0.4492(4) 0.07047(17) 0.4273(2) 0.0329(15) Uani 1 1 d .
C8C C 0.5079(4) 0.0935(2) 0.4662(3) 0.0490(19) Uani 1 1 d .
H8CA H 0.4956 0.1201 0.4802 0.059 Uiso 1 1 calc R
C9C C 0.5844(5) 0.0776(3) 0.4849(3) 0.063(2) Uani 1 1 d .
H9CA H 0.6242 0.0931 0.5123 0.076 Uiso 1 1 calc R
C10C C 0.6018(5) 0.0402(3) 0.4638(4) 0.071(3) Uani 1 1 d .
H10B H 0.6543 0.0296 0.4758 0.085 Uiso 1 1 calc R
C11C C 0.5441(5) 0.0172(2) 0.4249(4) 0.081(3) Uani 1 1 d .
H11B H 0.5567 -0.0097 0.4118 0.097 Uiso 1 1 calc R
C12C C 0.4681(5) 0.03279(19) 0.4050(3) 0.063(2) Uani 1 1 d .
H12B H 0.4294 0.0176 0.3762 0.076 Uiso 1 1 calc R
C13C C 0.0549(4) 0.03463(15) 0.6589(2) 0.0283(15) Uani 1 1 d .
C14C C 0.0450(4) 0.03610(17) 0.7200(3) 0.0451(19) Uani 1 1 d .
H14B H 0.0803 0.0524 0.7499 0.054 Uiso 1 1 calc R
C15C C -0.0155(4) 0.01429(19) 0.7383(3) 0.054(2) Uani 1 1 d .
H15B H -0.0209 0.0149 0.7804 0.065 Uiso 1 1 calc R
C16C C -0.0677(4) -0.00823(17) 0.6942(4) 0.054(2) Uani 1 1 d .
H16B H -0.1102 -0.0227 0.7059 0.065 Uiso 1 1 calc R
C17C C -0.0590(4) -0.01006(17) 0.6340(4) 0.051(2) Uani 1 1 d .
H17B H -0.0949 -0.0262 0.6043 0.061 Uiso 1 1 calc R
C18C C 0.0022(4) 0.01162(16) 0.6158(3) 0.0395(18) Uani 1 1 d .
H18B H 0.0077 0.0105 0.5737 0.047 Uiso 1 1 calc R
C19C C 0.2094(3) 0.06891(15) 0.7057(2) 0.0264(14) Uani 1 1 d .
C20C C 0.2163(4) 0.10369(16) 0.7425(2) 0.0368(17) Uani 1 1 d .
H20B H 0.1832 0.1270 0.7292 0.044 Uiso 1 1 calc R
C21C C 0.2711(4) 0.10517(18) 0.7988(3) 0.0420(18) Uani 1 1 d .
H21B H 0.2743 0.1292 0.8242 0.050 Uiso 1 1 calc R
C22C C 0.3209(4) 0.07225(18) 0.8181(3) 0.0466(19) Uani 1 1 d .
H22B H 0.3594 0.0736 0.8561 0.056 Uiso 1 1 calc R
C23C C 0.3139(4) 0.03711(17) 0.7811(3) 0.0422(18) Uani 1 1 d .
H23B H 0.3473 0.0139 0.7942 0.051 Uiso 1 1 calc R
C24C C 0.2588(4) 0.03547(16) 0.7252(3) 0.0358(17) Uani 1 1 d .
H24B H 0.2548 0.0112 0.7001 0.043 Uiso 1 1 calc R
C25C C 0.2265(4) 0.22922(17) 0.5050(3) 0.0482(19) Uani 1 1 d .
H25C H 0.2698 0.2230 0.4831 0.058 Uiso 1 1 calc R
H25D H 0.2504 0.2367 0.5487 0.058 Uiso 1 1 calc R
C26C C 0.1755(4) 0.26369(18) 0.4732(3) 0.058(2) Uani 1 1 d .
H26C H 0.1947 0.2909 0.4915 0.069 Uiso 1 1 calc R
H26D H 0.1751 0.2641 0.4280 0.069 Uiso 1 1 calc R
C27C C 0.0958(4) 0.25441(17) 0.4839(3) 0.051(2) Uani 1 1 d .
H27C H 0.0852 0.2708 0.5194 0.061 Uiso 1 1 calc R
H27D H 0.0544 0.2609 0.4463 0.061 Uiso 1 1 calc R
C28C C 0.0967(5) 0.20995(19) 0.4977(4) 0.080(3) Uani 1 1 d .
H28C H 0.0794 0.2052 0.5374 0.096 Uiso 1 1 calc R
H28D H 0.0596 0.1951 0.4641 0.096 Uiso 1 1 calc R
C29C C 0.0037(4) 0.10740(19) 0.4179(3) 0.0494(19) Uani 1 1 d .
H29C H -0.0196 0.1258 0.4453 0.059 Uiso 1 1 calc R
H29D H 0.0001 0.0783 0.4316 0.059 Uiso 1 1 calc R
C30C C -0.0398(5) 0.1127(2) 0.3494(3) 0.088(3) Uani 1 1 d .
H30C H -0.0389 0.0867 0.3255 0.105 Uiso 1 1 calc R
H30D H -0.0955 0.1216 0.3460 0.105 Uiso 1 1 calc R
C31C C 0.0075(5) 0.1455(2) 0.3279(4) 0.088(3) Uani 1 1 d .
H31C H -0.0088 0.1733 0.3397 0.105 Uiso 1 1 calc R
H31D H 0.0014 0.1444 0.2820 0.105 Uiso 1 1 calc R
C32C C 0.0907(5) 0.1361(2) 0.3601(3) 0.080(3) Uani 1 1 d .
H32C H 0.1151 0.1160 0.3357 0.096 Uiso 1 1 calc R
H32D H 0.1231 0.1617 0.3661 0.096 Uiso 1 1 calc R
C33C C 0.3794(5) 0.0926(2) 0.6135(4) 0.087(2) Uani 1 1 d .
H33C H 0.3542 0.0654 0.6169 0.104 Uiso 1 1 calc R
H33D H 0.4105 0.0910 0.5806 0.104 Uiso 1 1 calc R
C34C C 0.4275(7) 0.1040(3) 0.6700(5) 0.128(4) Uiso 1 1 d .
H34C H 0.4831 0.0960 0.6705 0.153 Uiso 1 1 calc R
H34D H 0.4105 0.0890 0.7042 0.153 Uiso 1 1 calc R
C35C C 0.4232(5) 0.1482(3) 0.6799(4) 0.109(4) Uani 1 1 d .
H35C H 0.4721 0.1623 0.6742 0.131 Uiso 1 1 calc R
H35D H 0.4149 0.1544 0.7222 0.131 Uiso 1 1 calc R
C36C C 0.3539(5) 0.1609(2) 0.6315(4) 0.087(2) Uani 1 1 d .
H36C H 0.3143 0.1750 0.6509 0.104 Uiso 1 1 calc R
H36D H 0.3706 0.1804 0.6019 0.104 Uiso 1 1 calc R

loop_
_atom_site_aniso_label
_atom_site_aniso_U_11
_atom_site_aniso_U_22
_atom_site_aniso_U_33
_atom_site_aniso_U_23
_atom_site_aniso_U_13
_atom_site_aniso_U_12
Sr1A 0.0224(4) 0.0295(3) 0.0196(3) -0.0001(2) 0.0052(2) 0.0010(2)
Se1A 0.0361(5) 0.0263(3) 0.0284(3) 0.0000(2) 0.0121(3) -0.0011(3)
Se2A 0.0466(5) 0.0282(3) 0.0338(3) 0.0046(3) 0.0219(3) -0.0003(3)
Se3A 0.0377(5) 0.0341(3) 0.0327(3) 0.0101(3) 0.0167(3) 0.0131(3)
Se4A 0.0292(4) 0.0276(3) 0.0286(3) 0.0004(2) 0.0128(3) 0.0046(3)
P1A 0.0302(12) 0.0269(8) 0.0235(7) 0.0042(6) 0.0104(7) 0.0016(7)
P2A 0.0250(11) 0.0248(7) 0.0219(7) 0.0010(6) 0.0085(7) 0.0027(7)
O1A 0.058(4) 0.034(2) 0.036(2) 0.0128(19) 0.017(2) 0.011(2)
O2A 0.017(3) 0.097(3) 0.031(2) -0.021(2) 0.003(2) 0.000(2)
O3A 0.034(3) 0.042(2) 0.027(2) -0.0046(18) 0.004(2) -0.003(2)
C1A 0.023(4) 0.022(3) 0.031(3) 0.001(2) 0.004(3) 0.002(3)
C2A 0.025(5) 0.067(4) 0.033(3) 0.024(3) 0.005(3) 0.010(3)
C3A 0.023(5) 0.083(5) 0.046(4) 0.015(4) 0.020(4) 0.012(4)
C4A 0.018(4) 0.050(4) 0.051(4) 0.013(3) 0.008(3) 0.014(3)
C5A 0.032(6) 0.102(6) 0.045(4) 0.033(4) 0.003(4) 0.014(4)
C6A 0.036(6) 0.095(5) 0.040(4) 0.025(4) 0.016(4) 0.015(4)
C7A 0.020(4) 0.027(3) 0.027(3) 0.004(2) 0.011(3) 0.001(3)
C8A 0.038(5) 0.035(3) 0.041(4) -0.005(3) 0.017(3) -0.009(3)
C9A 0.060(6) 0.031(3) 0.044(4) -0.014(3) 0.010(4) -0.008(3)
C10A 0.045(5) 0.053(4) 0.027(3) -0.004(3) -0.001(3) -0.010(3)
C11A 0.051(5) 0.037(3) 0.033(3) 0.004(3) -0.001(3) -0.002(3)
C12A 0.038(5) 0.027(3) 0.033(3) -0.003(3) 0.002(3) -0.012(3)
C13A 0.020(4) 0.031(3) 0.019(3) 0.001(2) 0.000(3) -0.003(3)
C14A 0.032(5) 0.055(4) 0.030(3) -0.013(3) 0.010(3) -0.010(3)
C15A 0.031(5) 0.078(5) 0.031(3) -0.001(3) 0.018(3) -0.008(4)
C16A 0.027(5) 0.060(4) 0.042(4) 0.012(3) 0.004(4) -0.013(4)
C17A 0.049(6) 0.029(3) 0.056(4) -0.002(3) 0.008(4) -0.009(3)
C18A 0.033(5) 0.030(3) 0.046(4) 0.000(3) 0.016(3) -0.006(3)
C19A 0.020(4) 0.025(3) 0.021(3) -0.003(2) 0.009(3) -0.001(2)
C20A 0.038(5) 0.032(3) 0.033(3) 0.000(3) 0.017(3) -0.004(3)
C21A 0.054(5) 0.031(3) 0.038(4) -0.008(3) 0.015(3) -0.012(3)
C22A 0.027(5) 0.059(4) 0.027(3) -0.013(3) 0.005(3) -0.010(3)
C23A 0.040(5) 0.048(4) 0.028(3) 0.007(3) 0.002(3) 0.004(3)
C24A 0.040(5) 0.027(3) 0.029(3) -0.005(3) 0.002(3) 0.004(3)
C25A 0.079(7) 0.044(4) 0.063(5) 0.017(3) 0.022(5) 0.018(4)
C26A 0.122(6) 0.063(4) 0.073(4) 0.008(3) 0.001(4) 0.045(4)
C27A 0.122(6) 0.063(4) 0.073(4) 0.008(3) 0.001(4) 0.045(4)
C28A 0.086(7) 0.039(4) 0.061(5) 0.002(3) 0.034(5) 0.001(4)
C29A 0.030(4) 0.173(6) 0.061(4) -0.023(4) 0.017(3) 0.022(4)
C32A 0.030(4) 0.173(6) 0.061(4) -0.023(4) 0.017(3) 0.022(4)
C33A 0.041(5) 0.063(4) 0.034(4) -0.017(3) 0.015(3) -0.015(4)
C34A 0.048(6) 0.099(6) 0.035(4) 0.013(4) -0.001(4) -0.013(5)
C35A 0.051(6) 0.052(4) 0.042(4) 0.007(3) -0.005(4) -0.002(4)
C36A 0.035(5) 0.055(4) 0.039(4) 0.008(3) 0.000(4) 0.001(4)
Sr1B 0.0260(4) 0.0276(3) 0.0226(3) 0.0001(2) 0.0067(3) 0.0040(2)
Se1B 0.0347(5) 0.0229(3) 0.0365(3) -0.0037(2) 0.0121(3) -0.0005(3)
Se2B 0.0389(5) 0.0256(3) 0.0390(3) -0.0046(3) 0.0203(3) -0.0059(3)
Se3B 0.0353(5) 0.0289(3) 0.0316(3) 0.0050(2) 0.0121(3) 0.0084(3)
Se4B 0.0377(5) 0.0272(3) 0.0261(3) -0.0015(2) 0.0111(3) 0.0054(3)
P1B 0.0279(11) 0.0236(7) 0.0257(8) -0.0027(6) 0.0077(7) -0.0021(7)
P2B 0.0259(11) 0.0238(7) 0.0231(7) 0.0000(6) 0.0067(7) -0.0001(7)
O1B 0.045(3) 0.040(2) 0.036(2) 0.0101(19) 0.013(2) 0.016(2)
O2B 0.041(3) 0.044(2) 0.034(2) -0.0128(19) -0.002(2) 0.013(2)
O3B 0.025(3) 0.084(3) 0.038(2) -0.018(2) 0.005(2) -0.003(2)
C1B 0.026(4) 0.019(3) 0.027(3) -0.004(2) 0.003(3) 0.001(3)
C2B 0.031(5) 0.051(4) 0.029(3) 0.003(3) 0.001(3) -0.001(3)
C3B 0.054(6) 0.067(4) 0.027(3) -0.004(3) 0.023(4) 0.004(4)
C4B 0.053(6) 0.062(4) 0.028(4) -0.006(3) 0.005(4) 0.004(4)
C5B 0.050(6) 0.053(4) 0.036(4) 0.000(3) -0.012(4) -0.001(4)
C6B 0.033(5) 0.046(4) 0.033(3) 0.000(3) 0.008(3) -0.008(3)
C7B 0.029(4) 0.025(3) 0.029(3) 0.003(2) 0.010(3) 0.003(3)
C8B 0.025(5) 0.032(3) 0.051(4) -0.003(3) 0.002(3) -0.005(3)
C9B 0.052(6) 0.038(4) 0.057(4) 0.000(3) 0.015(4) 0.020(4)
C10B 0.035(5) 0.044(4) 0.041(4) 0.011(3) 0.007(3) 0.011(3)
C11B 0.025(5) 0.043(4) 0.046(4) -0.001(3) -0.001(3) -0.005(3)
C12B 0.036(5) 0.024(3) 0.041(4) 0.002(3) 0.000(3) -0.008(3)
C13B 0.024(4) 0.026(3) 0.021(3) 0.003(2) 0.005(3) -0.011(3)
C14B 0.026(4) 0.041(3) 0.032(3) 0.002(3) 0.010(3) 0.001(3)
C15B 0.057(6) 0.044(4) 0.029(3) -0.012(3) 0.010(3) -0.008(4)
C16B 0.050(5) 0.042(4) 0.019(3) -0.002(3) -0.003(3) -0.023(3)
C17B 0.040(5) 0.037(3) 0.040(4) 0.018(3) -0.007(3) -0.006(3)
C18B 0.038(5) 0.025(3) 0.027(3) 0.003(2) 0.006(3) -0.005(3)
C19B 0.024(4) 0.019(3) 0.031(3) 0.002(2) 0.006(3) -0.001(2)
C20B 0.017(4) 0.033(3) 0.038(3) -0.001(3) 0.003(3) 0.001(3)
C21B 0.032(5) 0.034(3) 0.052(4) -0.007(3) 0.005(4) -0.008(3)
C22B 0.031(5) 0.027(3) 0.068(5) 0.011(3) 0.016(4) 0.000(3)
C23B 0.041(5) 0.059(4) 0.043(4) 0.007(3) 0.018(4) -0.013(4)
C24B 0.033(5) 0.044(4) 0.033(3) -0.004(3) 0.015(3) -0.009(3)
C25B 0.122(6) 0.065(3) 0.052(3) 0.021(3) 0.036(3) 0.047(4)
C26B 0.122(6) 0.065(3) 0.052(3) 0.021(3) 0.036(3) 0.047(4)
C27B 0.089(7) 0.042(4) 0.050(4) 0.004(3) -0.001(4) 0.031(4)
C28B 0.084(7) 0.038(4) 0.052(4) 0.012(3) 0.038(4) 0.028(4)
C29B 0.053(5) 0.034(3) 0.040(4) -0.011(3) 0.024(4) -0.008(3)
C30B 0.066(7) 0.086(5) 0.032(4) -0.013(4) -0.002(4) -0.042(5)
C31B 0.056(7) 0.157(9) 0.057(5) -0.005(5) -0.020(5) 0.028(6)
C32B 0.041(6) 0.060(4) 0.071(5) -0.004(4) -0.010(4) 0.009(4)
C33B 0.048(6) 0.096(6) 0.055(5) -0.010(4) 0.022(4) 0.000(5)
C34B 0.035(6) 0.159(8) 0.075(6) -0.041(6) -0.001(5) -0.007(6)
Sr1C 0.0275(4) 0.0262(3) 0.0255(3) 0.0002(2) 0.0071(3) 0.0022(2)
Se1C 0.0374(5) 0.0276(3) 0.0341(3) -0.0045(3) 0.0129(3) -0.0044(3)
Se2C 0.0344(5) 0.0271(3) 0.0390(3) -0.0043(3) 0.0168(3) -0.0048(3)
Se3C 0.0383(5) 0.0272(3) 0.0307(3) 0.0031(2) 0.0123(3) 0.0044(3)
Se4C 0.0630(6) 0.0284(3) 0.0379(3) -0.0038(3) 0.0241(4) 0.0028(3)
P1C 0.0252(11) 0.0249(8) 0.0273(8) -0.0015(6) 0.0072(7) -0.0003(7)
P2C 0.0340(12) 0.0226(7) 0.0297(8) -0.0004(6) 0.0122(8) -0.0012(7)
O1C 0.032(3) 0.031(2) 0.069(3) 0.005(2) 0.022(2) 0.000(2)
O2C 0.027(3) 0.070(3) 0.037(2) 0.002(2) 0.003(2) 0.012(2)
O3C 0.034(3) 0.060(3) 0.038(2) -0.013(2) -0.003(2) 0.012(2)
C1C 0.020(4) 0.028(3) 0.028(3) -0.005(2) 0.007(3) 0.003(3)
C2C 0.036(5) 0.038(3) 0.037(4) -0.007(3) 0.002(3) -0.001(3)
C3C 0.043(6) 0.057(4) 0.042(4) -0.015(3) 0.001(4) -0.003(4)
C4C 0.063(6) 0.047(4) 0.026(3) -0.002(3) 0.006(4) 0.014(4)
C5C 0.049(6) 0.054(4) 0.038(4) -0.001(3) 0.020(4) -0.002(4)
C6C 0.038(5) 0.041(4) 0.038(4) 0.001(3) 0.014(3) -0.002(3)
C7C 0.022(4) 0.046(4) 0.032(3) 0.002(3) 0.009(3) -0.002(3)
C8C 0.032(5) 0.066(4) 0.046(4) 0.006(3) 0.001(4) 0.016(4)
C9C 0.039(6) 0.096(6) 0.050(4) 0.014(4) -0.003(4) -0.003(5)
C10C 0.041(6) 0.077(6) 0.094(6) 0.040(5) 0.012(5) 0.013(5)
C11C 0.051(7) 0.038(4) 0.154(9) 0.019(5) 0.026(6) 0.015(4)
C12C 0.057(7) 0.036(4) 0.097(6) -0.005(4) 0.018(5) 0.008(4)
C13C 0.025(4) 0.026(3) 0.033(3) 0.003(3) 0.004(3) 0.002(3)
C14C 0.053(6) 0.040(4) 0.046(4) -0.003(3) 0.018(4) -0.011(3)
C15C 0.056(6) 0.060(4) 0.055(4) 0.012(4) 0.032(4) -0.010(4)
C16C 0.036(5) 0.028(4) 0.100(6) -0.004(4) 0.021(5) -0.007(3)
C17C 0.028(5) 0.031(4) 0.088(6) -0.018(4) 0.000(4) -0.006(3)
C18C 0.029(5) 0.032(3) 0.052(4) -0.014(3) -0.005(4) -0.005(3)
C19C 0.021(4) 0.030(3) 0.030(3) 0.002(3) 0.009(3) -0.002(3)
C20C 0.041(5) 0.026(3) 0.037(3) 0.002(3) -0.005(3) 0.000(3)
C21C 0.044(5) 0.041(4) 0.041(4) 0.001(3) 0.008(4) -0.008(3)
C22C 0.046(5) 0.044(4) 0.042(4) 0.009(3) -0.007(4) -0.015(4)
C23C 0.038(5) 0.039(4) 0.045(4) 0.016(3) -0.002(3) 0.014(3)
C24C 0.042(5) 0.027(3) 0.040(4) 0.001(3) 0.011(3) 0.006(3)
C25C 0.042(5) 0.041(4) 0.064(4) -0.006(3) 0.017(4) -0.005(4)
C26C 0.048(6) 0.038(4) 0.087(5) 0.017(4) 0.015(5) -0.003(4)
C27C 0.053(6) 0.040(4) 0.055(4) 0.010(3) -0.001(4) 0.011(4)
C28C 0.049(6) 0.040(4) 0.163(8) 0.018(5) 0.051(6) 0.014(4)
C29C 0.027(5) 0.056(4) 0.069(5) -0.015(4) 0.018(4) 0.003(3)
C30C 0.088(7) 0.097(5) 0.061(4) -0.033(4) -0.023(4) 0.041(4)
C31C 0.088(7) 0.097(5) 0.061(4) -0.033(4) -0.023(4) 0.041(4)
C32C 0.067(7) 0.123(7) 0.056(5) 0.024(5) 0.027(5) 0.042(5)
C33C 0.082(6) 0.075(4) 0.088(4) -0.021(3) -0.015(4) 0.028(4)
C35C 0.045(7) 0.180(10) 0.085(6) -0.055(6) -0.025(5) 0.003(6)
C36C 0.082(6) 0.075(4) 0.088(4) -0.021(3) -0.015(4) 0.028(4)

loop_
_atom_type_symbol
_atom_type_description
_atom_type_scat_dispersion_real
_atom_type_scat_dispersion_imag
_atom_type_scat_source
C C 0.0033 0.0016 'International Tables Vol C Tables 4.2.6.8 and 6.1.1.4'
H H 0.0000 0.0000 'International Tables Vol C Tables 4.2.6.8 and 6.1.1.4'
O O 0.0106 0.0060 'International Tables Vol C Tables 4.2.6.8 and 6.1.1.4'
P P 0.1023 0.0942 'International Tables Vol C Tables 4.2.6.8 and 6.1.1.4'
Se Se -0.0929 2.2259 'International Tables Vol C Tables 4.2.6.8 and 6.1.1.4'
Sr Sr -1.5307 3.2498 'International Tables Vol C Tables 4.2.6.8 and 6.1.1.4'

loop_
_geom_angle_atom_site_label_1
_geom_angle_atom_site_label_2
_geom_angle_atom_site_label_3
_geom_angle
O3A Sr1A O2A 169.56(13)
O3A Sr1A O1A 90.10(12)
O2A Sr1A O1A 79.77(13)
O3A Sr1A Se2A 102.74(9)
O2A Sr1A Se2A 84.26(10)
O1A Sr1A Se2A 143.28(9)
O3A Sr1A Se3A 94.89(9)
O2A Sr1A Se3A 85.21(10)
O1A Sr1A Se3A 76.28(9)
Se2A Sr1A Se3A 135.12(2)
O3A Sr1A Se4A 85.10(8)
O2A Sr1A Se4A 104.63(10)
O1A Sr1A Se4A 144.84(9)
Se2A Sr1A Se4A 71.311(17)
Se3A Sr1A Se4A 69.497(18)
O3A Sr1A Se1A 76.85(9)
O2A Sr1A Se1A 98.74(10)
O1A Sr1A Se1A 80.22(10)
Se2A Sr1A Se1A 69.784(18)
Se3A Sr1A Se1A 155.08(2)
Se4A Sr1A Se1A 131.76(2)
O3A Sr1A P1A 94.73(10)
O2A Sr1A P1A 86.54(10)
O1A Sr1A P1A 110.42(9)
Se2A Sr1A P1A 35.28(2)
Se3A Sr1A P1A 168.26(3)
Se4A Sr1A P1A 104.68(3)
Se1A Sr1A P1A 35.23(2)
P1A Se1A Sr1A 86.37(5)
P1A Se2A Sr1A 86.90(4)
P2A Se3A Sr1A 87.82(5)
P2A Se4A Sr1A 87.50(4)
C1A P1A C7A 104.5(3)
C1A P1A Se1A 109.09(17)
C7A P1A Se1A 109.73(16)
C1A P1A Se2A 109.25(18)
C7A P1A Se2A 109.26(18)
Se1A P1A Se2A 114.57(7)
C1A P1A Sr1A 139.57(17)
C7A P1A Sr1A 115.97(19)
Se1A P1A Sr1A 58.39(4)
Se2A P1A Sr1A 57.82(4)
C13A P2A C19A 104.5(2)
C13A P2A Se4A 111.18(19)
C19A P2A Se4A 108.41(19)
C13A P2A Se3A 108.12(18)
C19A P2A Se3A 109.76(16)
Se4A P2A Se3A 114.40(7)
C25A O1A C28A 108.0(4)
C25A O1A Sr1A 121.4(3)
C28A O1A Sr1A 130.1(3)
C29A O2A C32A 108.0(5)
C29A O2A Sr1A 129.5(4)
C32A O2A Sr1A 122.2(4)
C33A O3A C36A 108.0(4)
C33A O3A Sr1A 129.7(4)
C36A O3A Sr1A 119.2(3)
C6A C1A C2A 117.6(6)
C6A C1A P1A 119.9(5)
C2A C1A P1A 122.5(4)
C3A C2A C1A 121.3(5)
C3A C2A H2AA 119.4
C1A C2A H2AA 119.4
C4A C3A C2A 120.8(6)
C4A C3A H3AA 119.6
C2A C3A H3AA 119.6
C3A C4A C5A 118.9(6)
C3A C4A H4AA 120.6
C5A C4A H4AA 120.6
C4A C5A C6A 120.8(6)
C4A C5A H5AA 119.6
C6A C5A H5AA 119.6
C1A C6A C5A 120.6(6)
C1A C6A H6AA 119.7
C5A C6A H6AA 119.7
C8A C7A C12A 119.1(5)
C8A C7A P1A 119.6(4)
C12A C7A P1A 121.1(4)
C9A C8A C7A 120.6(5)
C9A C8A H8AA 119.7
C7A C8A H8AA 119.7
C10A C9A C8A 120.1(5)
C10A C9A H9AA 120.0
C8A C9A H9AA 120.0
C9A C10A C11A 120.0(5)
C9A C10A H10A 120.0
C11A C10A H10A 120.0
C12A C11A C10A 120.2(5)
C12A C11A H11A 119.9
C10A C11A H11A 119.9
C11A C12A C7A 120.1(5)
C11A C12A H12A 120.0
C7A C12A H12A 120.0
C14A C13A C18A 118.7(6)
C14A C13A P2A 120.3(4)
C18A C13A P2A 120.9(5)
C15A C14A C13A 120.5(6)
C15A C14A H14A 119.7
C13A C14A H14A 119.7
C16A C15A C14A 121.2(6)
C16A C15A H15A 119.4
C14A C15A H15A 119.4
C17A C16A C15A 117.8(6)
C17A C16A H16A 121.1
C15A C16A H16A 121.1
C16A C17A C18A 123.0(6)
C16A C17A H17A 118.5
C18A C17A H17A 118.5
C17A C18A C13A 118.8(6)
C17A C18A H18A 120.6
C13A C18A H18A 120.6
C20A C19A C24A 119.2(5)
C20A C19A P2A 122.1(4)
C24A C19A P2A 118.7(4)
C19A C20A C21A 120.0(5)
C19A C20A H20A 120.0
C21A C20A H20A 120.0
C22A C21A C20A 120.4(5)
C22A C21A H21A 119.8
C20A C21A H21A 119.8
C21A C22A C23A 120.1(5)
C21A C22A H22A 120.0
C23A C22A H22A 120.0
C24A C23A C22A 119.4(5)
C24A C23A H23A 120.3
C22A C23A H23A 120.3
C23A C24A C19A 120.8(5)
C23A C24A H24A 119.6
C19A C24A H24A 119.6
O1A C25A C26A 107.5(5)
O1A C25A H25A 110.2
C26A C25A H25A 110.2
O1A C25A H25B 110.2
C26A C25A H25B 110.2
H25A C25A H25B 108.5
C27A C26A C25A 107.1(6)
C27A C26A H26A 110.3
C25A C26A H26A 110.3
C27A C26A H26B 110.3
C25A C26A H26B 110.3
H26A C26A H26B 108.5
C26A C27A C28A 109.5(6)
C26A C27A H27A 109.8
C28A C27A H27A 109.8
C26A C27A H27B 109.8
C28A C27A H27B 109.8
H27A C27A H27B 108.2
O1A C28A C27A 106.3(5)
O1A C28A H28A 110.5
C27A C28A H28A 110.5
O1A C28A H28B 110.5
C27A C28A H28B 110.5
H28A C28A H28B 108.7
O2A C29A C30A 107.1(6)
O2A C29A H29A 110.3
C30A C29A H29A 110.3
O2A C29A H29B 110.3
C30A C29A H29B 110.3
H29A C29A H29B 108.5
C31A C30A C29A 105.5(8)
C31A C30A H30A 110.6
C29A C30A H30A 110.6
C31A C30A H30B 110.6
C29A C30A H30B 110.6
H30A C30A H30B 108.8
C30A C31A C32A 111.4(9)
C30A C31A H31A 109.3
C32A C31A H31A 109.3
C30A C31A H31B 109.3
C32A C31A H31B 109.3
H31A C31A H31B 108.0
C31A C32A O2A 106.5(7)
C31A C32A H32A 110.4
O2A C32A H32A 110.4
C31A C32A H32B 110.4
O2A C32A H32B 110.4
H32A C32A H32B 108.6
O3A C33A C34A 103.6(5)
O3A C33A H33A 111.0
C34A C33A H33A 111.0
O3A C33A H33B 111.0
C34A C33A H33B 111.0
H33A C33A H33B 109.0
C35A C34A C33A 104.8(5)
C35A C34A H34A 110.8
C33A C34A H34A 110.8
C35A C34A H34B 110.8
C33A C34A H34B 110.8
H34A C34A H34B 108.9
C34A C35A C36A 104.5(5)
C34A C35A H35A 110.9
C36A C35A H35A 110.9
C34A C35A H35B 110.9
C36A C35A H35B 110.9
H35A C35A H35B 108.9
O3A C36A C35A 106.8(5)
O3A C36A H36A 110.4
C35A C36A H36A 110.4
O3A C36A H36B 110.4
C35A C36A H36B 110.4
H36A C36A H36B 108.6
O2B Sr1B O1B 94.16(12)
O2B Sr1B O3B 168.40(14)
O1B Sr1B O3B 79.74(13)
O2B Sr1B Se4B 85.01(9)
O1B Sr1B Se4B 148.75(10)
O3B Sr1B Se4B 95.08(10)
O2B Sr1B Se2B 107.43(9)
O1B Sr1B Se2B 135.24(9)
O3B Sr1B Se2B 83.63(10)
Se4B Sr1B Se2B 73.602(18)
O2B Sr1B Se1B 77.90(10)
O1B Sr1B Se1B 78.40(10)
O3B Sr1B Se1B 110.13(10)
Se4B Sr1B Se1B 131.32(2)
Se2B Sr1B Se1B 68.929(18)
O2B Sr1B Se3B 81.88(10)
O1B Sr1B Se3B 79.87(9)
O3B Sr1B Se3B 87.31(10)
Se4B Sr1B Se3B 69.072(18)
Se2B Sr1B Se3B 140.55(2)
Se1B Sr1B Se3B 148.96(2)
O2B Sr1B P2B 75.71(10)
O1B Sr1B P2B 114.61(9)
O3B Sr1B P2B 97.73(11)
Se4B Sr1B P2B 35.02(2)
Se2B Sr1B P2B 108.60(3)
Se1B Sr1B P2B 151.24(3)
Se3B Sr1B P2B 35.06(2)
P1B Se1B Sr1B 88.24(5)
P1B Se2B Sr1B 88.63(4)
P2B Se3B Sr1B 84.99(5)
P2B Se4B Sr1B 88.16(4)
C7B P1B C1B 104.6(3)
C7B P1B Se2B 108.84(17)
C1B P1B Se2B 110.73(19)
C7B P1B Se1B 110.98(17)
C1B P1B Se1B 107.09(16)
Se2B P1B Se1B 114.16(7)
C19B P2B C13B 104.4(2)
C19B P2B Se4B 109.72(17)
C13B P2B Se4B 109.6(2)
C19B P2B Se3B 108.69(18)
C13B P2B Se3B 109.49(17)
Se4B P2B Se3B 114.47(6)
C19B P2B Sr1B 141.85(17)
C13B P2B Sr1B 113.75(18)
Se4B P2B Sr1B 56.82(4)
Se3B P2B Sr1B 59.95(4)
C28B O1B C25B 107.6(4)
C28B O1B Sr1B 128.9(3)
C25B O1B Sr1B 122.0(3)
C32B O2B C29B 108.6(4)
C32B O2B Sr1B 117.5(3)
C29B O2B Sr1B 133.7(4)
C36B O3B C33B 104.6(6)
C36B O3B Sr1B 120.5(5)
C33B O3B Sr1B 133.6(4)
C2B C1B C6B 117.9(5)
C2B C1B P1B 121.7(5)
C6B C1B P1B 120.2(5)
C1B C2B C3B 121.5(6)
C1B C2B H2BA 119.3
C3B C2B H2BA 119.3
C4B C3B C2B 119.3(7)
C4B C3B H3BA 120.4
C2B C3B H3BA 120.4
C5B C4B C3B 119.7(6)
C5B C4B H4BA 120.2
C3B C4B H4BA 120.2
C4B C5B C6B 120.7(7)
C4B C5B H5BA 119.6
C6B C5B H5BA 119.6
C1B C6B C5B 120.8(6)
C1B C6B H6BA 119.6
C5B C6B H6BA 119.6
C12B C7B C8B 118.0(6)
C12B C7B P1B 122.4(4)
C8B C7B P1B 119.7(4)
C9B C8B C7B 121.1(6)
C9B C8B H8BA 119.5
C7B C8B H8BA 119.5
C8B C9B C10B 120.2(6)
C8B C9B H9BA 119.9
C10B C9B H9BA 119.9
C11B C10B C9B 119.0(6)
C11B C10B H10C 120.5
C9B C10B H10C 120.5
C10B C11B C12B 121.0(6)
C10B C11B H11C 119.5
C12B C11B H11C 119.5
C7B C12B C11B 120.6(5)
C7B C12B H12C 119.7
C11B C12B H12C 119.7
C18B C13B C14B 119.1(5)
C18B C13B P2B 119.8(4)
C14B C13B P2B 121.1(4)
C15B C14B C13B 120.5(5)
C15B C14B H14C 119.8
C13B C14B H14C 119.8
C16B C15B C14B 120.0(5)
C16B C15B H15C 120.0
C14B C15B H15C 120.0
C17B C16B C15B 120.2(5)
C17B C16B H16C 119.9
C15B C16B H16C 119.9
C16B C17B C18B 119.9(6)
C16B C17B H17C 120.0
C18B C17B H17C 120.0
C13B C18B C17B 120.3(5)
C13B C18B H18C 119.9
C17B C18B H18C 119.9
C24B C19B C20B 118.2(5)
C24B C19B P2B 121.8(4)
C20B C19B P2B 119.9(4)
C21B C20B C19B 120.9(6)
C21B C20B H20C 119.6
C19B C20B H20C 119.6
C22B C21B C20B 120.2(6)
C22B C21B H21C 119.9
C20B C21B H21C 119.9
C21B C22B C23B 120.7(6)
C21B C22B H22C 119.6
C23B C22B H22C 119.6
C24B C23B C22B 119.0(6)
C24B C23B H23C 120.5
C22B C23B H23C 120.5
C19B C24B C23B 121.0(6)
C19B C24B H24C 119.5
C23B C24B H24C 119.5
O1B C25B C26B 108.6(5)
O1B C25B H25E 110.0
C26B C25B H25E 110.0
O1B C25B H25F 110.0
C26B C25B H25F 110.0
H25E C25B H25F 108.4
C27B C26B C25B 108.1(5)
C27B C26B H26E 110.1
C25B C26B H26E 110.1
C27B C26B H26F 110.1
C25B C26B H26F 110.1
H26E C26B H26F 108.4
C26B C27B C28B 107.2(5)
C26B C27B H27E 110.3
C28B C27B H27E 110.3
C26B C27B H27F 110.3
C28B C27B H27F 110.3
H27E C27B H27F 108.5
O1B C28B C27B 107.7(5)
O1B C28B H28E 110.2
C27B C28B H28E 110.2
O1B C28B H28F 110.2
C27B C28B H28F 110.2
H28E C28B H28F 108.5
O2B C29B C30B 106.3(5)
O2B C29B H29E 110.5
C30B C29B H29E 110.5
O2B C29B H29F 110.5
C30B C29B H29F 110.5
H29E C29B H29F 108.7
C31B C30B C29B 103.4(5)
C31B C30B H30E 111.1
C29B C30B H30E 111.1
C31B C30B H30F 111.1
C29B C30B H30F 111.1
H30E C30B H30F 109.0
C32B C31B C30B 106.2(7)
C32B C31B H31E 110.5
C30B C31B H31E 110.5
C32B C31B H31F 110.5
C30B C31B H31F 110.5
H31E C31B H31F 108.7
O2B C32B C31B 107.5(6)
O2B C32B H32E 110.2
C31B C32B H32E 110.2
O2B C32B H32F 110.2
C31B C32B H32F 110.2
H32E C32B H32F 108.5
O3B C33B C34B 106.8(6)
O3B C33B H33E 110.4
C34B C33B H33E 110.4
O3B C33B H33F 110.4
C34B C33B H33F 110.4
H33E C33B H33F 108.6
C35B C34B C33B 109.1(7)
C35B C34B H34E 109.9
C33B C34B H34E 109.9
C35B C34B H34F 109.9
C33B C34B H34F 109.9
H34E C34B H34F 108.3
C34B C35B C36B 102.9(10)
C34B C35B H35E 111.2
C36B C35B H35E 111.2
C34B C35B H35F 111.2
C36B C35B H35F 111.2
H35E C35B H35F 109.1
O3B C36B C35B 115.0(9)
O3B C36B H36E 108.5
C35B C36B H36E 108.5
O3B C36B H36F 108.5
C35B C36B H36F 108.5
H36E C36B H36F 107.5
O3C Sr1C O2C 171.56(13)
O3C Sr1C O1C 92.93(13)
O2C Sr1C O1C 79.04(13)
O3C Sr1C Se4C 86.60(10)
O2C Sr1C Se4C 98.68(10)
O1C Sr1C Se4C 146.91(10)
O3C Sr1C Se2C 102.10(9)
O2C Sr1C Se2C 85.89(9)
O1C Sr1C Se2C 140.48(9)
Se4C Sr1C Se2C 71.181(18)
O3C Sr1C Se1C 79.51(10)
O2C Sr1C Se1C 101.15(11)
O1C Sr1C Se1C 78.25(10)
Se4C Sr1C Se1C 133.74(2)
Se2C Sr1C Se1C 69.097(18)
O3C Sr1C Se3C 88.18(10)
O2C Sr1C Se3C 87.59(10)
O1C Sr1C Se3C 77.93(10)
Se4C Sr1C Se3C 68.981(18)
Se2C Sr1C Se3C 138.06(2)
Se1C Sr1C Se3C 152.50(2)
O3C Sr1C P2C 77.42(10)
O2C Sr1C P2C 103.07(11)
O1C Sr1C P2C 112.23(10)
Se4C Sr1C P2C 35.55(2)
Se2C Sr1C P2C 106.68(3)
Se1C Sr1C P2C 155.04(3)
Se3C Sr1C P2C 35.65(3)
P1C Se1C Sr1C 87.93(5)
P1C Se2C Sr1C 88.72(4)
P2C Se3C Sr1C 84.16(5)
P2C Se4C Sr1C 85.77(4)
C7C P1C C1C 103.3(3)
C7C P1C Se2C 108.72(19)
C1C P1C Se2C 110.85(19)
C7C P1C Se1C 110.95(19)
C1C P1C Se1C 108.23(16)
Se2C P1C Se1C 114.25(7)
C13C P2C C19C 103.3(2)
C13C P2C Se4C 109.04(18)
C19C P2C Se4C 110.20(19)
C13C P2C Se3C 109.69(18)
C19C P2C Se3C 110.27(17)
Se4C P2C Se3C 113.79(7)
C13C P2C Sr1C 148.78(18)
C19C P2C Sr1C 107.87(18)
Se4C P2C Sr1C 58.69(4)
Se3C P2C Sr1C 60.20(4)
C25C O1C C28C 107.7(5)
C25C O1C Sr1C 130.5(4)
C28C O1C Sr1C 121.8(3)
C29C O2C C32C 109.4(5)
C29C O2C Sr1C 130.7(4)
C32C O2C Sr1C 119.7(4)
C36C O3C C33C 107.6(5)
C36C O3C Sr1C 130.5(4)
C33C O3C Sr1C 118.9(4)
C6C C1C C2C 120.5(5)
C6C C1C P1C 119.6(4)
C2C C1C P1C 119.6(5)
C1C C2C C3C 118.8(6)
C1C C2C H2CA 120.6
C3C C2C H2CA 120.6
C4C C3C C2C 120.0(6)
C4C C3C H3CA 120.0
C2C C3C H3CA 120.0
C5C C4C C3C 120.2(6)
C5C C4C H4CA 119.9
C3C C4C H4CA 119.9
C4C C5C C6C 120.3(7)
C4C C5C H5CA 119.8
C6C C5C H5CA 119.8
C1C C6C C5C 120.2(6)
C1C C6C H6CA 119.9
C5C C6C H6CA 119.9
C12C C7C C8C 119.6(6)
C12C C7C P1C 119.7(5)
C8C C7C P1C 120.7(5)
C7C C8C C9C 120.2(6)
C7C C8C H8CA 119.9
C9C C8C H8CA 119.9
C10C C9C C8C 119.6(7)
C10C C9C H9CA 120.2
C8C C9C H9CA 120.2
C9C C10C C11C 120.7(8)
C9C C10C H10B 119.7
C11C C10C H10B 119.7
C10C C11C C12C 120.4(7)
C10C C11C H11B 119.8
C12C C11C H11B 119.8
C7C C12C C11C 119.4(7)
C7C C12C H12B 120.3
C11C C12C H12B 120.3
C18C C13C C14C 118.8(6)
C18C C13C P2C 119.9(5)
C14C C13C P2C 121.3(4)
C15C C14C C13C 121.2(6)
C15C C14C H14B 119.4
C13C C14C H14B 119.4
C16C C15C C14C 118.8(6)
C16C C15C H15B 120.6
C14C C15C H15B 120.6
C17C C16C C15C 120.9(7)
C17C C16C H16B 119.6
C15C C16C H16B 119.6
C16C C17C C18C 120.3(6)
C16C C17C H17B 119.9
C18C C17C H17B 119.9
C13C C18C C17C 120.0(6)
C13C C18C H18B 120.0
C17C C18C H18B 120.0
C20C C19C C24C 119.0(5)
C20C C19C P2C 121.7(4)
C24C C19C P2C 119.2(4)
C19C C20C C21C 120.7(5)
C19C C20C H20B 119.7
C21C C20C H20B 119.7
C22C C21C C20C 120.6(6)
C22C C21C H21B 119.7
C20C C21C H21B 119.7
C21C C22C C23C 118.8(5)
C21C C22C H22B 120.6
C23C C22C H22B 120.6
C24C C23C C22C 120.6(5)
C24C C23C H23B 119.7
C22C C23C H23B 119.7
C19C C24C C23C 120.4(5)
C19C C24C H24B 119.8
C23C C24C H24B 119.8
O1C C25C C26C 105.7(5)
O1C C25C H25C 110.6
C26C C25C H25C 110.6
O1C C25C H25D 110.6
C26C C25C H25D 110.6
H25C C25C H25D 108.7
C27C C26C C25C 104.5(5)
C27C C26C H26C 110.9
C25C C26C H26C 110.9
C27C C26C H26D 110.9
C25C C26C H26D 110.9
H26C C26C H26D 108.9
C28C C27C C26C 105.3(6)
C28C C27C H27C 110.7
C26C C27C H27C 110.7
C28C C27C H27D 110.7
C26C C27C H27D 110.7
H27C C27C H27D 108.8
O1C C28C C27C 108.8(6)
O1C C28C H28C 109.9
C27C C28C H28C 109.9
O1C C28C H28D 109.9
C27C C28C H28D 109.9
H28C C28C H28D 108.3
O2C C29C C30C 105.2(6)
O2C C29C H29C 110.7
C30C C29C H29C 110.7
O2C C29C H29D 110.7
C30C C29C H29D 110.7
H29C C29C H29D 108.8
C31C C30C C29C 102.0(6)
C31C C30C H30C 111.4
C29C C30C H30C 111.4
C31C C30C H30D 111.4
C29C C30C H30D 111.4
H30C C30C H30D 109.2
C30C C31C C32C 104.2(7)
C30C C31C H31C 110.9
C32C C31C H31C 110.9
C30C C31C H31D 110.9
C32C C31C H31D 110.9
H31C C31C H31D 108.9
O2C C32C C31C 105.1(7)
O2C C32C H32C 110.7
C31C C32C H32C 110.7
O2C C32C H32D 110.7
C31C C32C H32D 110.7
H32C C32C H32D 108.8
C34C C33C O3C 104.6(7)
C34C C33C H33C 110.8
O3C C33C H33C 110.8
C34C C33C H33D 110.8
O3C C33C H33D 110.8
H33C C33C H33D 108.9
C33C C34C C35C 110.7(8)
C33C C34C H34C 109.5
C35C C34C H34C 109.5
C33C C34C H34D 109.5
C35C C34C H34D 109.5
H34C C34C H34D 108.1
C34C C35C C36C 103.0(7)
C34C C35C H35C 111.2
C36C C35C H35C 111.2
C34C C35C H35D 111.2
C36C C35C H35D 111.2
H35C C35C H35D 109.1
O3C C36C C35C 107.8(6)
O3C C36C H36C 110.1
C35C C36C H36C 110.1
O3C C36C H36D 110.1
C35C C36C H36D 110.1
H36C C36C H36D 108.5

loop_
_geom_bond_atom_site_label_1
_geom_bond_atom_site_label_2
_geom_bond_distance
Sr1A O3A 2.515(4)
Sr1A O2A 2.541(4)
Sr1A O1A 2.581(3)
Sr1A Se2A 3.1594(7)
Sr1A Se3A 3.1617(8)
Sr1A Se4A 3.1803(7)
Sr1A Se1A 3.1809(8)
Sr1A P1A 3.7275(16)
Se1A P1A 2.1547(14)
Se2A P1A 2.1561(15)
Se3A P2A 2.1550(14)
Se4A P2A 2.1455(16)
P1A C1A 1.816(6)
P1A C7A 1.830(5)
P2A C13A 1.802(6)
P2A C19A 1.830(5)
O1A C25A 1.429(6)
O1A C28A 1.439(6)
O2A C29A 1.408(8)
O2A C32A 1.444(7)
O3A C33A 1.434(6)
O3A C36A 1.448(7)
C1A C6A 1.371(7)
C1A C2A 1.380(8)
C2A C3A 1.375(8)
C2A H2AA 0.9500
C3A C4A 1.357(7)
C3A H3AA 0.9500
C4A C5A 1.359(8)
C4A H4AA 0.9500
C5A C6A 1.392(9)
C5A H5AA 0.9500
C6A H6AA 0.9500
C7A C8A 1.384(7)
C7A C12A 1.395(6)
C8A C9A 1.378(7)
C8A H8AA 0.9500
C9A C10A 1.376(7)
C9A H9AA 0.9500
C10A C11A 1.384(7)
C10A H10A 0.9500
C11A C12A 1.378(7)
C11A H11A 0.9500
C12A H12A 0.9500
C13A C14A 1.387(8)
C13A C18A 1.397(7)
C14A C15A 1.383(8)
C14A H14A 0.9500
C15A C16A 1.373(8)
C15A H15A 0.9500
C16A C17A 1.370(9)
C16A H16A 0.9500
C17A C18A 1.379(8)
C17A H17A 0.9500
C18A H18A 0.9500
C19A C20A 1.380(6)
C19A C24A 1.386(6)
C20A C21A 1.391(7)
C20A H20A 0.9500
C21A C22A 1.365(7)
C21A H21A 0.9500
C22A C23A 1.390(7)
C22A H22A 0.9500
C23A C24A 1.377(7)
C23A H23A 0.9500
C24A H24A 0.9500
C25A C26A 1.458(8)
C25A H25A 0.9900
C25A H25B 0.9900
C26A C27A 1.393(9)
C26A H26A 0.9900
C26A H26B 0.9900
C27A C28A 1.455(8)
C27A H27A 0.9900
C27A H27B 0.9900
C28A H28A 0.9900
C28A H28B 0.9900
C29A C30A 1.486(9)
C29A H29A 0.9900
C29A H29B 0.9900
C30A C31A 1.391(12)
C30A H30A 0.9900
C30A H30B 0.9900
C31A C32A 1.406(10)
C31A H31A 0.9900
C31A H31B 0.9900
C32A H32A 0.9900
C32A H32B 0.9900
C33A C34A 1.518(8)
C33A H33A 0.9900
C33A H33B 0.9900
C34A C35A 1.496(9)
C34A H34A 0.9900
C34A H34B 0.9900
C35A C36A 1.526(7)
C35A H35A 0.9900
C35A H35B 0.9900
C36A H36A 0.9900
C36A H36B 0.9900
Sr1B O2B 2.532(4)
Sr1B O1B 2.551(3)
Sr1B O3B 2.568(4)
Sr1B Se4B 3.1381(7)
Sr1B Se2B 3.1785(8)
Sr1B Se1B 3.1934(9)
Sr1B Se3B 3.2563(8)
Sr1B P2B 3.7474(15)
Se1B P1B 2.1479(14)
Se2B P1B 2.1478(16)
Se3B P2B 2.1609(14)
Se4B P2B 2.1517(16)
P1B C7B 1.817(6)
P1B C1B 1.824(5)
P2B C19B 1.825(6)
P2B C13B 1.829(5)
O1B C28B 1.429(6)
O1B C25B 1.430(6)
O2B C32B 1.426(7)
O2B C29B 1.428(6)
O3B C36B 1.395(11)
O3B C33B 1.433(7)
C1B C2B 1.373(8)
C1B C6B 1.376(7)
C2B C3B 1.401(7)
C2B H2BA 0.9500
C3B C4B 1.378(8)
C3B H3BA 0.9500
C4B C5B 1.355(9)
C4B H4BA 0.9500
C5B C6B 1.394(7)
C5B H5BA 0.9500
C6B H6BA 0.9500
C7B C12B 1.375(7)
C7B C8B 1.389(7)
C8B C9B 1.376(8)
C8B H8BA 0.9500
C9B C10B 1.378(8)
C9B H9BA 0.9500
C10B C11B 1.363(7)
C10B H10C 0.9500
C11B C12B 1.384(8)
C11B H11C 0.9500
C12B H12C 0.9500
C13B C18B 1.383(7)
C13B C14B 1.386(7)
C14B C15B 1.381(7)
C14B H14C 0.9500
C15B C16B 1.378(8)
C15B H15C 0.9500
C16B C17B 1.373(7)
C16B H16C 0.9500
C17B C18B 1.391(7)
C17B H17C 0.9500
C18B H18C 0.9500
C19B C24B 1.380(7)
C19B C20B 1.395(7)
C20B C21B 1.379(8)
C20B H20C 0.9500
C21B C22B 1.351(8)
C21B H21C 0.9500
C22B C23B 1.392(8)
C22B H22C 0.9500
C23B C24B 1.389(8)
C23B H23C 0.9500
C24B H24C 0.9500
C25B C26B 1.438(8)
C25B H25E 0.9900
C25B H25F 0.9900
C26B C27B 1.421(8)
C26B H26E 0.9900
C26B H26F 0.9900
C27B C28B 1.474(7)
C27B H27E 0.9900
C27B H27F 0.9900
C28B H28E 0.9900
C28B H28F 0.9900
C29B C30B 1.493(8)
C29B H29E 0.9900
C29B H29F 0.9900
C30B C31B 1.462(10)
C30B H30E 0.9900
C30B H30F 0.9900
C31B C32B 1.459(8)
C31B H31E 0.9900
C31B H31F 0.9900
C32B H32E 0.9900
C32B H32F 0.9900
C33B C34B 1.497(9)
C33B H33E 0.9900
C33B H33F 0.9900
C34B C35B 1.409(11)
C34B H34E 0.9900
C34B H34F 0.9900
C35B C36B 1.428(11)
C35B H35E 0.9900
C35B H35F 0.9900
C36B H36E 0.9900
C36B H36F 0.9900
Sr1C O3C 2.513(4)
Sr1C O2C 2.537(4)
Sr1C O1C 2.566(4)
Sr1C Se4C 3.1626(7)
Sr1C Se2C 3.1684(7)
Sr1C Se1C 3.1960(9)
Sr1C Se3C 3.2201(8)
Sr1C P2C 3.6917(16)
Se1C P1C 2.1508(14)
Se2C P1C 2.1468(16)
Se3C P2C 2.1629(14)
Se4C P2C 2.1522(16)
P1C C7C 1.813(6)
P1C C1C 1.837(5)
P2C C13C 1.825(6)
P2C C19C 1.824(5)
O1C C25C 1.414(6)
O1C C28C 1.429(7)
O2C C29C 1.437(7)
O2C C32C 1.445(7)
O3C C36C 1.406(7)
O3C C33C 1.436(7)
C1C C6C 1.367(8)
C1C C2C 1.387(7)
C2C C3C 1.408(8)
C2C H2CA 0.9500
C3C C4C 1.379(9)
C3C H3CA 0.9500
C4C C5C 1.366(8)
C4C H4CA 0.9500
C5C C6C 1.389(7)
C5C H5CA 0.9500
C6C H6CA 0.9500
C7C C12C 1.373(8)
C7C C8C 1.389(8)
C8C C9C 1.392(9)
C8C H8CA 0.9500
C9C C10C 1.346(9)
C9C H9CA 0.9500
C10C C11C 1.379(9)
C10C H10B 0.9500
C11C C12C 1.384(9)
C11C H11B 0.9500
C12C H12B 0.9500
C13C C18C 1.378(7)
C13C C14C 1.391(7)
C14C C15C 1.386(8)
C14C H14B 0.9500
C15C C16C 1.377(8)
C15C H15B 0.9500
C16C C17C 1.363(9)
C16C H16B 0.9500
C17C C18C 1.395(9)
C17C H17B 0.9500
C18C H18B 0.9500
C19C C20C 1.370(7)
C19C C24C 1.382(7)
C20C C21C 1.386(7)
C20C H20B 0.9500
C21C C22C 1.372(8)
C21C H21B 0.9500
C22C C23C 1.383(7)
C22C H22B 0.9500
C23C C24C 1.382(7)
C23C H23B 0.9500
C24C H24B 0.9500
C25C C26C 1.493(8)
C25C H25C 0.9900
C25C H25D 0.9900
C26C C27C 1.474(9)
C26C H26C 0.9900
C26C H26D 0.9900
C27C C28C 1.463(7)
C27C H27C 0.9900
C27C H27D 0.9900
C28C H28C 0.9900
C28C H28D 0.9900
C29C C30C 1.539(8)
C29C H29C 0.9900
C29C H29D 0.9900
C30C C31C 1.472(11)
C30C H30C 0.9900
C30C H30D 0.9900
C31C C32C 1.487(10)
C31C H31C 0.9900
C31C H31D 0.9900
C32C H32C 0.9900
C32C H32D 0.9900
C33C C34C 1.384(10)
C33C H33C 0.9900
C33C H33D 0.9900
C34C C35C 1.445(10)
C34C H34C 0.9900
C34C H34D 0.9900
C35C C36C 1.475(9)
C35C H35C 0.9900
C35C H35D 0.9900
C36C H36C 0.9900
C36C H36D 0.9900
